data_7029511
loop_
_publ_author_name
'Wang, Wen-Zhen'
'Wu, Yang'
'Ismayilov, Rayyat H.'
'Kuo, Juao-Hui'
'Yeh, Chen-Yu'
'Lee, Hsuan-Wei'
'Fu, Ming-Dung'
'Chen, Chun-Hsien'
'Lee, Gene-Hsiang'
'Peng, Shie-Ming'

_publ_section_title
;
 A magnetic and conductive study on a stable defective extended cobalt
 atom chain.
;
_journal_issue 16
_journal_name_full 'Dalton transactions (Cambridge, England : 2003)'
_journal_page_first 6229
_journal_page_last 6235
_journal_paper_doi 10.1039/c3dt53080a
_journal_volume 43
_journal_year 2014
_chemical_formula_sum 'C70.73 H50.94 Cl3.53 Co5 N34 O0.74 S2'
_chemical_formula_weight 1872.73
_chemical_name_systematic
; 
 ? 
;
_space_group_IT_number 2
_symmetry_cell_setting triclinic
_symmetry_space_group_name_Hall '-P 1'
_symmetry_space_group_name_H-M 'P -1'
_atom_sites_solution_hydrogens geom
_atom_sites_solution_primary direct
_atom_sites_solution_secondary difmap
_audit_creation_method SHELXL-97
_cell_angle_alpha 80.411(3)
_cell_angle_beta 89.948(3)
_cell_angle_gamma 88.872(3)
_cell_formula_units_Z 2
_cell_length_a 12.9626(4)
_cell_length_b 16.2465(7)
_cell_length_c 18.6106(9)
_cell_measurement_reflns_used all
_cell_measurement_temperature 150(2)
_cell_measurement_theta_max 25.00
_cell_measurement_theta_min 1.00
_cell_volume 3863.8(3)
_computing_cell_refinement DENZO-SMN
_computing_data_collection 'NONIUS COLLECT'
_computing_data_reduction DENZO-SMN
_computing_molecular_graphics 'Bruker SHELXTL'
_computing_publication_material 'Bruker SHELXTL'
_computing_structure_refinement 'SHELXL-97 (Sheldrick, 1997)'
_computing_structure_solution 'SHELXS-97 (Sheldrick, 1990)'
_diffrn_ambient_temperature 150(2)
_diffrn_measured_fraction_theta_full 0.991
_diffrn_measured_fraction_theta_max 0.991
_diffrn_measurement_device_type 'NONIUS KappaCCD'
_diffrn_measurement_method '\w scans'
_diffrn_radiation_monochromator graphite
_diffrn_radiation_source 'fine-focus sealed tube'
_diffrn_radiation_type MoK\a
_diffrn_radiation_wavelength 0.71073
_diffrn_reflns_av_R_equivalents 0.0644
_diffrn_reflns_av_sigmaI/netI 0.0918
_diffrn_reflns_limit_h_max 15
_diffrn_reflns_limit_h_min -15
_diffrn_reflns_limit_k_max 19
_diffrn_reflns_limit_k_min -19
_diffrn_reflns_limit_l_max 22
_diffrn_reflns_limit_l_min -22
_diffrn_reflns_number 32747
_diffrn_reflns_theta_full 25.00
_diffrn_reflns_theta_max 25.00
_diffrn_reflns_theta_min 1.57
_exptl_absorpt_coefficient_mu 1.296
_exptl_absorpt_correction_T_max 0.953
_exptl_absorpt_correction_T_min 0.890
_exptl_absorpt_correction_type multi-scan
_exptl_absorpt_process_details 'SORTAV (Blessing, 1995)'
_exptl_crystal_colour dark-brown
_exptl_crystal_density_diffrn 1.610
_exptl_crystal_density_meas ?
_exptl_crystal_density_method 'not measured'
_exptl_crystal_description plate
_exptl_crystal_F_000 1892
_exptl_crystal_size_max 0.22
_exptl_crystal_size_mid 0.14
_exptl_crystal_size_min 0.04
_refine_diff_density_max 1.700
_refine_diff_density_min -1.068
_refine_diff_density_rms 0.119
_refine_ls_extinction_method none
_refine_ls_goodness_of_fit_ref 1.041
_refine_ls_hydrogen_treatment constr
_refine_ls_matrix_type full
_refine_ls_number_parameters 1073
_refine_ls_number_reflns 13477
_refine_ls_number_restraints 16
_refine_ls_restrained_S_all 1.045
_refine_ls_R_factor_all 0.1220
_refine_ls_R_factor_gt 0.0660
_refine_ls_shift/su_max 0.001
_refine_ls_shift/su_mean 0.000
_refine_ls_structure_factor_coef Fsqd
_refine_ls_weighting_details 'calc w=1/[\s^2^(Fo^2^)+(0.1192P)^2^+4.4031P] where P=(Fo^2^+2Fc^2^)/3'
_refine_ls_weighting_scheme calc
_refine_ls_wR_factor_gt 0.1869
_refine_ls_wR_factor_ref 0.2218
_reflns_number_gt 8069
_reflns_number_total 13477
_reflns_threshold_expression >2sigma(I)
_cod_data_source_file c3dt53080a1.cif
_cod_data_source_block ic12113
_cod_depositor_comments
;
The following automatic conversions were performed:

'_symmetry_cell_setting' value 'Triclinic' changed to 'triclinic'
according to
/usr/data/users/saulius/crontab/automatic-downloads/current/RSC/lib/dictionaries/cif_core.dic
dictionary named 'cif_core.dic' version 2.4.2 from 2011-04-26.

Automatic conversion script
Id: cif_fix_values 2281 2013-09-26 08:29:07Z andrius 

The following automatic conversions were performed:

'_exptl_crystal_density_meas' value 'not_measured' was changed to '?'
- the value is perceived as not measured.

Automatic conversion script
Id: cif_fix_values 3008 2015-01-20 13:52:24Z robertas 
;
_cod_original_sg_symbol_H-M P-1
_cod_database_code 7029511

loop_
_symmetry_equiv_pos_as_xyz
'x, y, z'
'-x, -y, -z'

loop_
_atom_site_label
_atom_site_type_symbol
_atom_site_fract_x
_atom_site_fract_y
_atom_site_fract_z
_atom_site_U_iso_or_equiv
_atom_site_adp_type
_atom_site_occupancy
_atom_site_symmetry_multiplicity
_atom_site_calc_flag
_atom_site_refinement_flags
_atom_site_disorder_assembly
_atom_site_disorder_group
Co1 Co 0.58380(7) 0.76227(6) 0.64794(5) 0.0279(2) Uani 1 1 d . . .
Co2 Co 0.67320(6) 0.63589(6) 0.68118(5) 0.0265(2) Uani 1 1 d . . .
Co3 Co 0.77844(6) 0.44966(6) 0.72697(5) 0.0291(2) Uani 1 1 d . . .
Co4 Co 0.88463(7) 0.26602(6) 0.77022(5) 0.0287(2) Uani 1 1 d . . .
Co5 Co 0.96445(7) 0.13631(6) 0.81027(5) 0.0313(3) Uani 1 1 d . . .
S1 S 0.4744(2) 1.04545(15) 0.61345(16) 0.0688(8) Uani 1 1 d . . .
S2 S 1.1560(3) -0.1166(2) 0.8995(2) 0.1152(14) Uani 1 1 d . . .
N1 N 0.5171(4) 0.7103(4) 0.5737(3) 0.0316(13) Uani 1 1 d . . .
N2 N 0.4182(5) 0.6325(4) 0.4700(4) 0.0436(16) Uani 1 1 d . . .
N3 N 0.6501(4) 0.6126(3) 0.5837(3) 0.0291(13) Uani 1 1 d . . .
N4 N 0.7616(4) 0.5007(3) 0.6049(3) 0.0277(13) Uani 1 1 d . . .
N5 N 0.8681(4) 0.3903(4) 0.6376(3) 0.0303(13) Uani 1 1 d . . .
N6 N 0.9695(4) 0.2779(4) 0.6841(3) 0.0312(13) Uani 1 1 d . . .
N7 N 1.2424(5) 0.2305(4) 0.6512(4) 0.0482(18) Uani 1 1 d . . .
N8 N 1.0776(4) 0.1745(4) 0.7443(3) 0.0333(14) Uani 1 1 d . . .
N9 N 0.6600(4) 0.8015(3) 0.7256(3) 0.0298(13) Uani 1 1 d . . .
N10 N 0.7709(5) 0.8575(4) 0.8361(4) 0.0421(16) Uani 1 1 d . . .
N11 N 0.6912(4) 0.6642(3) 0.7766(3) 0.0299(13) Uani 1 1 d . . .
N12 N 0.7285(4) 0.5268(3) 0.8172(3) 0.0280(13) Uani 1 1 d . . .
N13 N 0.7637(4) 0.3905(3) 0.8433(3) 0.0253(12) Uani 1 1 d . . .
N14 N 0.8047(4) 0.2501(3) 0.8580(3) 0.0291(13) Uani 1 1 d . . .
N15 N 0.6585(5) 0.0710(4) 0.9478(4) 0.0464(17) Uani 1 1 d . . .
N16 N 0.8427(4) 0.1088(3) 0.8704(3) 0.0298(13) Uani 1 1 d . . .
N17 N 0.6978(4) 0.7959(3) 0.5827(3) 0.0293(13) Uani 1 1 d . . .
N18 N 0.8640(5) 0.8509(5) 0.4926(4) 0.0508(18) Uani 1 1 d . . .
N19 N 0.7993(4) 0.6934(4) 0.6493(3) 0.0299(13) Uani 1 1 d . . .
N20 N 0.8818(4) 0.5741(4) 0.7048(3) 0.0297(13) Uani 1 1 d . . .
N21 N 0.9441(4) 0.4497(3) 0.7602(3) 0.0304(13) Uani 1 1 d . . .
N22 N 0.9909(4) 0.3188(3) 0.8177(3) 0.0319(14) Uani 1 1 d . . .
N23 N 1.1184(5) 0.2625(4) 0.9950(4) 0.0506(18) Uani 1 1 d . . .
N24 N 1.0259(4) 0.1883(3) 0.8873(3) 0.0330(14) Uani 1 1 d . . .
N25 N 0.4783(4) 0.7179(4) 0.7184(3) 0.0307(13) Uani 1 1 d . . .
N26 N 0.3323(5) 0.6501(4) 0.8214(4) 0.0404(15) Uani 1 1 d . . .
N27 N 0.5436(4) 0.5854(3) 0.7116(3) 0.0284(13) Uani 1 1 d . . .
N28 N 0.6079(4) 0.4521(3) 0.7139(3) 0.0262(12) Uani 1 1 d . . .
N29 N 0.6867(4) 0.3278(3) 0.7159(3) 0.0276(13) Uani 1 1 d . . .
N30 N 0.7831(4) 0.2084(3) 0.7228(3) 0.0298(13) Uani 1 1 d . . .
N31 N 0.8054(5) 0.0450(4) 0.6078(4) 0.0448(17) Uani 1 1 d . . .
N32 N 0.8973(4) 0.0973(3) 0.7279(3) 0.0305(13) Uani 1 1 d . . .
N33 N 0.5020(5) 0.8765(4) 0.6179(3) 0.0345(14) Uani 1 1 d . . .
N34 N 1.0343(4) 0.0197(4) 0.8490(4) 0.0349(14) Uani 1 1 d . . .
C1 C 0.4227(5) 0.7356(5) 0.5466(4) 0.0398(18) Uani 1 1 d . . .
H1A H 0.3882 0.7809 0.5634 0.048 Uiso 1 1 calc R . .
C2 C 0.3753(6) 0.6969(5) 0.4950(4) 0.045(2) Uani 1 1 d . . .
H2A H 0.3096 0.7172 0.4767 0.055 Uiso 1 1 calc R . .
C3 C 0.5099(5) 0.6077(5) 0.4950(4) 0.0359(17) Uani 1 1 d . . .
H3A H 0.5433 0.5634 0.4760 0.043 Uiso 1 1 calc R . .
C4 C 0.5624(5) 0.6435(4) 0.5491(4) 0.0310(16) Uani 1 1 d . . .
C5 C 0.7155(5) 0.5576(4) 0.5555(4) 0.0289(15) Uani 1 1 d . . .
C6 C 0.7384(5) 0.5641(5) 0.4803(4) 0.0340(17) Uani 1 1 d . . .
H6A H 0.7068 0.6070 0.4459 0.041 Uiso 1 1 calc R . .
C7 C 0.8061(5) 0.5087(5) 0.4576(4) 0.0359(17) Uani 1 1 d . . .
H7A H 0.8213 0.5128 0.4072 0.043 Uiso 1 1 calc R . .
C8 C 0.8530(5) 0.4459(4) 0.5077(4) 0.0321(16) Uani 1 1 d . . .
C9 C 0.8283(5) 0.4454(4) 0.5815(4) 0.0259(15) Uani 1 1 d . . .
C10 C 0.9238(6) 0.3812(5) 0.4939(4) 0.0396(18) Uani 1 1 d . . .
H10A H 0.9428 0.3772 0.4453 0.048 Uiso 1 1 calc R . .
C11 C 0.9638(5) 0.3256(5) 0.5505(4) 0.0348(17) Uani 1 1 d . . .
H11A H 1.0105 0.2827 0.5413 0.042 Uiso 1 1 calc R . .
C12 C 0.9352(5) 0.3319(4) 0.6241(4) 0.0305(16) Uani 1 1 d . . .
C13 C 1.0643(5) 0.2397(4) 0.6888(4) 0.0323(16) Uani 1 1 d . . .
C14 C 1.1498(5) 0.2684(5) 0.6453(5) 0.0414(19) Uani 1 1 d . . .
H14A H 1.1409 0.3173 0.6098 0.050 Uiso 1 1 calc R . .
C15 C 1.2506(6) 0.1617(5) 0.7025(5) 0.053(2) Uani 1 1 d . . .
H15A H 1.3133 0.1300 0.7062 0.063 Uiso 1 1 calc R . .
C16 C 1.1727(5) 0.1358(5) 0.7495(5) 0.046(2) Uani 1 1 d . . .
H16A H 1.1847 0.0894 0.7870 0.055 Uiso 1 1 calc R . .
C17 C 0.6796(5) 0.8835(4) 0.7247(4) 0.0330(17) Uani 1 1 d . . .
H17A H 0.6563 0.9233 0.6845 0.040 Uiso 1 1 calc R . .
C18 C 0.7316(6) 0.9103(5) 0.7795(4) 0.0399(18) Uani 1 1 d . . .
H18A H 0.7403 0.9686 0.7776 0.048 Uiso 1 1 calc R . .
C19 C 0.7568(5) 0.7774(5) 0.8364(4) 0.0372(18) Uani 1 1 d . . .
H19A H 0.7858 0.7384 0.8752 0.045 Uiso 1 1 calc R . .
C20 C 0.7006(5) 0.7463(4) 0.7818(4) 0.0311(16) Uani 1 1 d . . .
C21 C 0.6992(5) 0.6008(4) 0.8349(4) 0.0280(15) Uani 1 1 d . . .
C22 C 0.6712(6) 0.6065(5) 0.9087(4) 0.0394(18) Uani 1 1 d . . .
H22A H 0.6485 0.6586 0.9206 0.047 Uiso 1 1 calc R . .
C23 C 0.6768(6) 0.5383(5) 0.9613(4) 0.045(2) Uani 1 1 d . . .
H23A H 0.6578 0.5420 1.0100 0.054 Uiso 1 1 calc R . .
C24 C 0.7115(6) 0.4609(4) 0.9431(4) 0.0354(17) Uani 1 1 d . . .
C25 C 0.7338(5) 0.4590(4) 0.8703(4) 0.0294(16) Uani 1 1 d . . .
C26 C 0.7237(6) 0.3829(5) 0.9918(4) 0.044(2) Uani 1 1 d . . .
H26A H 0.7109 0.3801 1.0425 0.052 Uiso 1 1 calc R . .
C27 C 0.7536(6) 0.3132(5) 0.9653(4) 0.0376(18) Uani 1 1 d . . .
H27A H 0.7628 0.2616 0.9974 0.045 Uiso 1 1 calc R . .
C28 C 0.7711(5) 0.3176(4) 0.8891(4) 0.0333(17) Uani 1 1 d . . .
C29 C 0.7790(5) 0.1708(4) 0.8869(4) 0.0332(17) Uani 1 1 d . . .
C30 C 0.6856(6) 0.1486(5) 0.9252(4) 0.0424(19) Uani 1 1 d . . .
H30A H 0.6404 0.1922 0.9348 0.051 Uiso 1 1 calc R . .
C31 C 0.7257(6) 0.0114(5) 0.9325(5) 0.048(2) Uani 1 1 d . . .
H31A H 0.7103 -0.0455 0.9489 0.058 Uiso 1 1 calc R . .
C32 C 0.8145(6) 0.0300(5) 0.8944(4) 0.0373(18) Uani 1 1 d . . .
H32A H 0.8580 -0.0145 0.8846 0.045 Uiso 1 1 calc R . .
C33 C 0.6867(6) 0.8557(5) 0.5230(4) 0.0382(18) Uani 1 1 d . . .
H33A H 0.6203 0.8801 0.5116 0.046 Uiso 1 1 calc R . .
C34 C 0.7671(6) 0.8819(5) 0.4790(4) 0.045(2) Uani 1 1 d . . .
H34A H 0.7550 0.9234 0.4374 0.054 Uiso 1 1 calc R . .
C35 C 0.8744(6) 0.7921(5) 0.5490(4) 0.0415(19) Uani 1 1 d . . .
H35A H 0.9417 0.7690 0.5594 0.050 Uiso 1 1 calc R . .
C36 C 0.7941(5) 0.7601(4) 0.5959(4) 0.0329(16) Uani 1 1 d . . .
C37 C 0.8896(5) 0.6552(4) 0.6783(4) 0.0288(15) Uani 1 1 d . . .
C38 C 0.9847(5) 0.6965(5) 0.6856(4) 0.0407(19) Uani 1 1 d . . .
H38A H 0.9884 0.7553 0.6713 0.049 Uiso 1 1 calc R . .
C39 C 1.0687(5) 0.6523(5) 0.7128(4) 0.0425(19) Uani 1 1 d . . .
H39A H 1.1324 0.6797 0.7151 0.051 Uiso 1 1 calc R . .
C40 C 1.0632(5) 0.5656(5) 0.7380(4) 0.0347(17) Uani 1 1 d . . .
C41 C 0.9653(5) 0.5306(4) 0.7337(4) 0.0297(16) Uani 1 1 d . . .
C42 C 1.1423(5) 0.5100(5) 0.7701(4) 0.0411(19) Uani 1 1 d . . .
H42A H 1.2105 0.5293 0.7736 0.049 Uiso 1 1 calc R . .
C43 C 1.1208(5) 0.4299(5) 0.7957(4) 0.0389(18) Uani 1 1 d . . .
H43A H 1.1747 0.3928 0.8159 0.047 Uiso 1 1 calc R . .
C44 C 1.0179(5) 0.3991(4) 0.7931(4) 0.0295(16) Uani 1 1 d . . .
C45 C 1.0353(5) 0.2726(4) 0.8790(4) 0.0318(16) Uani 1 1 d . . .
C46 C 1.0832(6) 0.3080(5) 0.9348(4) 0.0407(19) Uani 1 1 d . . .
H46A H 1.0901 0.3669 0.9284 0.049 Uiso 1 1 calc R . .
C47 C 1.1056(7) 0.1786(5) 1.0022(5) 0.051(2) Uani 1 1 d . . .
H47A H 1.1307 0.1438 1.0449 0.061 Uiso 1 1 calc R . .
C48 C 1.0589(6) 0.1434(5) 0.9510(4) 0.0409(19) Uani 1 1 d . . .
H48A H 1.0486 0.0849 0.9599 0.049 Uiso 1 1 calc R . .
C49 C 0.4122(6) 0.7667(5) 0.7489(4) 0.0422(19) Uani 1 1 d . . .
H49A H 0.4162 0.8257 0.7361 0.051 Uiso 1 1 calc R . .
C50 C 0.3391(6) 0.7332(5) 0.7982(5) 0.049(2) Uani 1 1 d . . .
H50A H 0.2915 0.7698 0.8166 0.059 Uiso 1 1 calc R . .
C51 C 0.3972(5) 0.6038(5) 0.7925(4) 0.0354(17) Uani 1 1 d . . .
H51A H 0.3949 0.5452 0.8083 0.042 Uiso 1 1 calc R . .
C52 C 0.4718(5) 0.6338(4) 0.7388(4) 0.0302(16) Uani 1 1 d . . .
C53 C 0.5260(5) 0.5029(4) 0.7083(4) 0.0269(15) Uani 1 1 d . . .
C54 C 0.4253(5) 0.4719(4) 0.6947(4) 0.0333(17) Uani 1 1 d . . .
H54A H 0.3671 0.5089 0.6887 0.040 Uiso 1 1 calc R . .
C55 C 0.4142(5) 0.3890(5) 0.6907(4) 0.0354(17) Uani 1 1 d . . .
H55A H 0.3479 0.3680 0.6828 0.042 Uiso 1 1 calc R . .
C56 C 0.5011(5) 0.3351(4) 0.6982(4) 0.0309(16) Uani 1 1 d . . .
C57 C 0.5955(5) 0.3712(4) 0.7092(4) 0.0277(15) Uani 1 1 d . . .
C58 C 0.5036(5) 0.2489(5) 0.6959(4) 0.0371(18) Uani 1 1 d . . .
H58A H 0.4410 0.2215 0.6896 0.045 Uiso 1 1 calc R . .
C59 C 0.5935(5) 0.2039(5) 0.7025(4) 0.0373(18) Uani 1 1 d . . .
H59A H 0.5943 0.1458 0.7009 0.045 Uiso 1 1 calc R . .
C60 C 0.6882(5) 0.2469(4) 0.7119(4) 0.0299(16) Uani 1 1 d . . .
C61 C 0.8111(5) 0.1384(4) 0.6967(4) 0.0315(16) Uani 1 1 d . . .
C62 C 0.7680(5) 0.1088(5) 0.6361(4) 0.0373(18) Uani 1 1 d . . .
H62A H 0.7080 0.1368 0.6142 0.045 Uiso 1 1 calc R . .
C63 C 0.8925(6) 0.0073(5) 0.6399(5) 0.045(2) Uani 1 1 d . . .
H63A H 0.9228 -0.0384 0.6211 0.054 Uiso 1 1 calc R . .
C64 C 0.9369(5) 0.0332(5) 0.6975(4) 0.0364(17) Uani 1 1 d . . .
H64A H 0.9982 0.0055 0.7175 0.044 Uiso 1 1 calc R . .
C65 C 0.4899(6) 0.9434(6) 0.6160(4) 0.043(2) Uani 1 1 d . . .
C66 C 1.0825(7) -0.0345(6) 0.8684(5) 0.055(2) Uani 1 1 d . . .
C67 C 1.1909(13) 0.9058(6) 0.5784(5) 0.131(6) Uani 1 1 d D . .
H67A H 1.1432 0.9478 0.5507 0.157 Uiso 1 1 calc R . .
H67B H 1.2620 0.9203 0.5622 0.157 Uiso 1 1 calc R . .
Cl1 Cl 1.1639(3) 0.8104(2) 0.5582(2) 0.1065(11) Uani 1 1 d D . .
Cl2 Cl 1.1804(3) 0.9115(3) 0.6703(2) 0.1356(16) Uani 1 1 d D . .
C68 C 1.5528(11) 0.0566(7) 1.1081(5) 0.053(4) Uiso 0.558(5) 1 d PD A 1
H68A H 1.6264 0.0593 1.0937 0.063 Uiso 0.558(5) 1 calc PR A 1
H68B H 1.5186 0.0186 1.0796 0.063 Uiso 0.558(5) 1 calc PR A 1
Cl3 Cl 1.4980(3) 0.1538(3) 1.0861(2) 0.0631(13) Uani 0.558(5) 1 d PD A 1
Cl4 Cl 1.5454(4) 0.0150(3) 1.1986(2) 0.0720(15) Uani 0.558(5) 1 d PD A 1
C69 C 1.397(3) 0.2638(18) 0.9217(10) 0.045(10) Uiso 0.205(5) 1 d PD B 2
H69A H 1.3519 0.2746 0.9623 0.054 Uiso 0.205(5) 1 calc PR B 2
H69B H 1.4437 0.2164 0.9410 0.054 Uiso 0.205(5) 1 calc PR B 2
Cl5 Cl 1.3215(8) 0.2344(7) 0.8564(7) 0.063(3) Uiso 0.205(5) 1 d PD B 2
Cl6 Cl 1.4683(8) 0.3483(7) 0.8954(6) 0.047(3) Uiso 0.205(5) 1 d PD B 2
O2 O 1.4318(17) 0.2388(13) 0.8877(15) 0.063(3) Uiso 0.242(6) 1 d PD C 3
C73 C 1.490(2) 0.377(2) 0.897(2) 0.053(4) Uiso 0.242(6) 1 d PD C 3
H73A H 1.4642 0.4301 0.9085 0.079 Uiso 0.242(6) 1 calc PR C 3
H73B H 1.5151 0.3854 0.8463 0.079 Uiso 0.242(6) 1 calc PR C 3
H73C H 1.5468 0.3556 0.9298 0.079 Uiso 0.242(6) 1 calc PR C 3
C74 C 1.406(2) 0.3157(14) 0.9049(16) 0.031(7) Uiso 0.242(6) 1 d PD C 3
H74A H 1.3812 0.3078 0.9560 0.037 Uiso 0.242(6) 1 calc PR C 3
H74B H 1.3471 0.3397 0.8734 0.037 Uiso 0.242(6) 1 calc PR C 3
C75 C 1.352(2) 0.1813(15) 0.892(2) 0.051(9) Uiso 0.242(6) 1 d PD C 3
H75A H 1.3010 0.1995 0.8529 0.061 Uiso 0.242(6) 1 calc PR C 3
H75B H 1.3160 0.1785 0.9396 0.061 Uiso 0.242(6) 1 calc PR C 3
C76 C 1.395(3) 0.0968(18) 0.885(2) 0.053(9) Uiso 0.242(6) 1 d PD C 3
H76A H 1.3393 0.0566 0.8891 0.079 Uiso 0.242(6) 1 calc PR C 3
H76B H 1.4455 0.0790 0.9244 0.079 Uiso 0.242(6) 1 calc PR C 3
H76C H 1.4294 0.0996 0.8380 0.079 Uiso 0.242(6) 1 calc PR C 3
O1 O 0.9710(5) 0.4677(4) 1.0180(4) 0.074(3) Uani 0.50 1 d PD . 1
C70 C 0.9710(5) 0.4677(4) 1.0180(4) 0.074(3) Uani 0.50 1 d P . 2
H70A H 0.9529 0.4295 0.9839 0.089 Uiso 0.50 1 calc PR . 2
H70B H 0.9061 0.4905 1.0356 0.089 Uiso 0.50 1 calc PR . 2
C71 C 1.0270(8) 0.4226(6) 1.0781(5) 0.076(3) Uani 1 1 d D . .
H71A H 1.0363 0.4571 1.1167 0.092 Uiso 0.50 1 calc PR . 1
H71B H 1.0956 0.4043 1.0627 0.092 Uiso 0.50 1 calc PR . 1
H71C H 0.9887 0.3729 1.0991 0.114 Uiso 0.50 1 calc PR . 2
H71D H 1.0361 0.4582 1.1152 0.114 Uiso 0.50 1 calc PR . 2
H71E H 1.0947 0.4056 1.0616 0.114 Uiso 0.50 1 calc PR . 2
C72 C 0.9611(14) 0.3496(11) 1.1042(11) 0.077(6) Uani 0.50 1 d PD . 1
H72A H 0.9942 0.3146 1.1462 0.115 Uiso 0.50 1 calc PR . 1
H72B H 0.9524 0.3169 1.0650 0.115 Uiso 0.50 1 calc PR . 1
H72C H 0.8935 0.3694 1.1186 0.115 Uiso 0.50 1 calc PR . 1

loop_
_atom_site_aniso_label
_atom_site_aniso_U_11
_atom_site_aniso_U_22
_atom_site_aniso_U_33
_atom_site_aniso_U_23
_atom_site_aniso_U_13
_atom_site_aniso_U_12
Co1 0.0277(5) 0.0262(5) 0.0295(5) -0.0041(4) -0.0027(4) 0.0015(4)
Co2 0.0254(5) 0.0252(5) 0.0288(5) -0.0041(4) -0.0014(4) -0.0002(4)
Co3 0.0232(4) 0.0350(6) 0.0288(5) -0.0040(4) -0.0021(4) -0.0024(4)
Co4 0.0256(5) 0.0257(5) 0.0350(6) -0.0053(4) -0.0033(4) -0.0001(4)
Co5 0.0272(5) 0.0275(5) 0.0390(6) -0.0051(4) -0.0049(4) 0.0008(4)
S1 0.0782(17) 0.0432(14) 0.0862(19) -0.0162(13) -0.0282(15) 0.0147(12)
S2 0.096(2) 0.087(2) 0.141(3) 0.041(2) 0.021(2) 0.050(2)
N1 0.033(3) 0.030(3) 0.032(3) -0.005(3) -0.003(3) 0.000(3)
N2 0.042(4) 0.049(4) 0.043(4) -0.014(3) -0.004(3) -0.009(3)
N3 0.030(3) 0.026(3) 0.031(3) -0.004(3) -0.005(3) -0.002(2)
N4 0.029(3) 0.026(3) 0.029(3) -0.008(3) 0.001(3) -0.005(2)
N5 0.030(3) 0.030(3) 0.031(3) -0.007(3) 0.000(3) -0.003(3)
N6 0.026(3) 0.033(3) 0.034(3) -0.005(3) 0.000(3) 0.000(2)
N7 0.033(3) 0.041(4) 0.070(5) -0.009(4) 0.005(3) -0.002(3)
N8 0.027(3) 0.026(3) 0.047(4) -0.008(3) -0.006(3) 0.004(2)
N9 0.032(3) 0.024(3) 0.032(3) 0.000(3) -0.001(3) 0.000(2)
N10 0.052(4) 0.032(4) 0.044(4) -0.008(3) -0.013(3) -0.004(3)
N11 0.031(3) 0.023(3) 0.036(3) -0.008(3) -0.003(3) -0.001(2)
N12 0.029(3) 0.022(3) 0.033(3) -0.002(3) -0.006(3) -0.001(2)
N13 0.026(3) 0.025(3) 0.026(3) -0.007(2) 0.000(2) -0.003(2)
N14 0.029(3) 0.025(3) 0.031(3) -0.002(3) -0.001(3) 0.001(2)
N15 0.054(4) 0.035(4) 0.050(4) -0.008(3) 0.014(3) -0.008(3)
N16 0.033(3) 0.024(3) 0.033(3) -0.006(3) -0.005(3) 0.002(2)
N17 0.034(3) 0.024(3) 0.029(3) -0.001(3) -0.001(3) 0.003(2)
N18 0.051(4) 0.056(5) 0.043(4) 0.002(4) 0.008(3) -0.001(3)
N19 0.028(3) 0.027(3) 0.036(3) -0.008(3) 0.000(3) -0.001(2)
N20 0.031(3) 0.029(3) 0.029(3) -0.005(3) 0.002(3) 0.000(2)
N21 0.027(3) 0.027(3) 0.038(3) -0.008(3) -0.003(3) -0.004(2)
N22 0.031(3) 0.022(3) 0.043(4) -0.005(3) -0.007(3) 0.000(2)
N23 0.058(4) 0.043(4) 0.050(4) -0.003(3) -0.022(4) -0.001(3)
N24 0.032(3) 0.023(3) 0.043(4) -0.004(3) -0.004(3) 0.001(2)
N25 0.028(3) 0.032(3) 0.032(3) -0.005(3) -0.004(3) 0.002(2)
N26 0.037(3) 0.041(4) 0.044(4) -0.012(3) 0.008(3) -0.004(3)
N27 0.028(3) 0.025(3) 0.033(3) -0.006(3) 0.003(2) -0.001(2)
N28 0.021(3) 0.027(3) 0.031(3) -0.004(2) 0.001(2) -0.003(2)
N29 0.027(3) 0.026(3) 0.030(3) -0.007(3) -0.003(2) 0.003(2)
N30 0.031(3) 0.023(3) 0.035(3) -0.005(3) 0.001(3) -0.001(2)
N31 0.048(4) 0.041(4) 0.050(4) -0.022(3) -0.003(3) 0.003(3)
N32 0.025(3) 0.027(3) 0.039(4) -0.003(3) 0.001(3) -0.004(2)
N33 0.042(3) 0.029(4) 0.036(4) -0.014(3) 0.007(3) -0.009(3)
N34 0.024(3) 0.031(4) 0.051(4) -0.009(3) -0.005(3) 0.000(3)
C1 0.035(4) 0.040(5) 0.046(5) -0.010(4) -0.007(4) 0.004(3)
C2 0.032(4) 0.058(6) 0.044(5) -0.002(4) -0.011(4) -0.004(4)
C3 0.035(4) 0.037(4) 0.037(4) -0.010(3) -0.001(3) -0.006(3)
C4 0.034(4) 0.030(4) 0.029(4) -0.002(3) 0.003(3) -0.006(3)
C5 0.029(3) 0.028(4) 0.031(4) -0.007(3) 0.003(3) -0.005(3)
C6 0.032(4) 0.037(4) 0.031(4) -0.002(3) 0.001(3) -0.001(3)
C7 0.041(4) 0.042(5) 0.025(4) -0.005(3) 0.002(3) -0.001(3)
C8 0.033(4) 0.028(4) 0.036(4) -0.007(3) 0.004(3) 0.000(3)
C9 0.023(3) 0.025(4) 0.029(4) -0.004(3) 0.000(3) -0.006(3)
C10 0.042(4) 0.047(5) 0.032(4) -0.011(4) 0.005(3) 0.001(4)
C11 0.033(4) 0.036(4) 0.036(4) -0.009(3) 0.003(3) 0.003(3)
C12 0.033(4) 0.026(4) 0.033(4) -0.004(3) -0.005(3) -0.002(3)
C13 0.026(3) 0.028(4) 0.043(4) -0.008(3) -0.004(3) 0.001(3)
C14 0.030(4) 0.040(5) 0.054(5) -0.004(4) -0.007(4) -0.009(3)
C15 0.028(4) 0.043(5) 0.087(7) -0.010(5) 0.005(4) -0.001(4)
C16 0.035(4) 0.033(5) 0.067(6) 0.000(4) -0.005(4) 0.004(3)
C17 0.033(4) 0.026(4) 0.038(4) -0.001(3) -0.005(3) 0.003(3)
C18 0.046(4) 0.028(4) 0.046(5) -0.004(4) -0.012(4) -0.007(3)
C19 0.042(4) 0.031(4) 0.038(4) -0.004(3) -0.008(3) -0.005(3)
C20 0.031(4) 0.033(4) 0.029(4) -0.003(3) -0.002(3) -0.001(3)
C21 0.020(3) 0.032(4) 0.033(4) -0.006(3) -0.002(3) -0.003(3)
C22 0.052(5) 0.030(4) 0.038(4) -0.010(3) 0.002(4) 0.005(3)
C23 0.065(5) 0.036(5) 0.034(4) -0.006(4) 0.009(4) 0.004(4)
C24 0.049(4) 0.028(4) 0.029(4) -0.003(3) -0.001(3) -0.002(3)
C25 0.028(3) 0.031(4) 0.028(4) -0.001(3) -0.001(3) -0.002(3)
C26 0.066(5) 0.037(5) 0.025(4) 0.001(3) 0.000(4) 0.002(4)
C27 0.056(5) 0.024(4) 0.032(4) -0.002(3) 0.000(4) 0.004(3)
C28 0.034(4) 0.029(4) 0.037(4) -0.003(3) -0.007(3) 0.000(3)
C29 0.037(4) 0.030(4) 0.030(4) 0.000(3) -0.009(3) -0.005(3)
C30 0.041(4) 0.036(5) 0.050(5) -0.008(4) 0.007(4) -0.001(3)
C31 0.051(5) 0.035(5) 0.056(5) -0.001(4) 0.004(4) -0.007(4)
C32 0.044(4) 0.026(4) 0.043(5) -0.009(3) -0.001(4) -0.002(3)
C33 0.044(4) 0.035(4) 0.034(4) 0.000(3) 0.000(3) 0.007(3)
C34 0.054(5) 0.043(5) 0.035(5) 0.007(4) 0.003(4) 0.005(4)
C35 0.036(4) 0.050(5) 0.036(4) -0.001(4) 0.007(3) 0.002(4)
C36 0.036(4) 0.029(4) 0.033(4) -0.005(3) -0.008(3) -0.001(3)
C37 0.028(3) 0.026(4) 0.032(4) -0.003(3) 0.001(3) -0.001(3)
C38 0.038(4) 0.035(4) 0.047(5) 0.001(4) -0.007(4) -0.006(3)
C39 0.030(4) 0.042(5) 0.053(5) -0.001(4) -0.003(4) -0.011(3)
C40 0.030(4) 0.033(4) 0.040(4) -0.004(3) -0.003(3) -0.002(3)
C41 0.024(3) 0.033(4) 0.033(4) -0.008(3) -0.002(3) 0.001(3)
C42 0.020(3) 0.044(5) 0.057(5) -0.001(4) -0.008(3) -0.002(3)
C43 0.029(4) 0.035(5) 0.052(5) -0.003(4) -0.010(3) 0.008(3)
C44 0.029(3) 0.031(4) 0.028(4) -0.004(3) -0.001(3) 0.001(3)
C45 0.030(4) 0.032(4) 0.034(4) -0.007(3) -0.004(3) -0.002(3)
C46 0.045(4) 0.031(4) 0.044(5) -0.001(4) -0.012(4) -0.001(3)
C47 0.071(6) 0.033(5) 0.047(5) -0.003(4) -0.020(5) 0.003(4)
C48 0.043(4) 0.034(4) 0.042(5) 0.003(4) -0.008(4) -0.002(3)
C49 0.037(4) 0.042(5) 0.048(5) -0.012(4) 0.001(4) 0.001(3)
C50 0.038(4) 0.050(6) 0.062(6) -0.018(4) 0.015(4) 0.003(4)
C51 0.031(4) 0.038(4) 0.039(4) -0.012(4) 0.000(3) -0.006(3)
C52 0.030(4) 0.030(4) 0.031(4) -0.006(3) -0.005(3) -0.004(3)
C53 0.027(3) 0.029(4) 0.023(4) -0.002(3) -0.002(3) -0.006(3)
C54 0.031(4) 0.034(4) 0.036(4) -0.010(3) -0.008(3) 0.002(3)
C55 0.023(3) 0.045(5) 0.042(4) -0.016(4) -0.002(3) -0.003(3)
C56 0.034(4) 0.025(4) 0.033(4) -0.001(3) -0.007(3) -0.004(3)
C57 0.025(3) 0.029(4) 0.030(4) -0.007(3) -0.001(3) -0.006(3)
C58 0.027(4) 0.035(4) 0.050(5) -0.006(4) -0.006(3) -0.008(3)
C59 0.034(4) 0.025(4) 0.053(5) -0.006(3) -0.003(4) -0.002(3)
C60 0.026(3) 0.035(4) 0.028(4) -0.004(3) -0.002(3) -0.001(3)
C61 0.029(4) 0.029(4) 0.036(4) -0.005(3) 0.003(3) -0.003(3)
C62 0.036(4) 0.036(4) 0.040(4) -0.005(4) -0.004(3) -0.001(3)
C63 0.045(4) 0.037(5) 0.054(5) -0.017(4) 0.002(4) 0.007(4)
C64 0.033(4) 0.033(4) 0.045(5) -0.010(4) 0.001(3) 0.004(3)
C65 0.033(4) 0.059(6) 0.038(5) -0.010(4) -0.011(4) 0.008(4)
C66 0.042(5) 0.057(6) 0.061(6) 0.004(5) 0.015(4) -0.008(5)
C67 0.189(16) 0.087(11) 0.124(13) -0.037(9) 0.057(12) -0.003(10)
Cl1 0.086(2) 0.098(3) 0.135(3) -0.019(2) 0.022(2) -0.0202(18)
Cl2 0.139(3) 0.146(4) 0.123(3) -0.034(3) -0.010(3) 0.059(3)
Cl3 0.064(3) 0.077(3) 0.048(2) -0.009(2) -0.002(2) -0.005(2)
Cl4 0.072(3) 0.098(4) 0.043(2) -0.001(2) 0.014(2) -0.005(2)
O1 0.064(5) 0.085(7) 0.078(6) -0.028(5) -0.024(5) 0.012(4)
C70 0.064(5) 0.085(7) 0.078(6) -0.028(5) -0.024(5) 0.012(4)
C71 0.079(7) 0.081(8) 0.075(8) -0.032(6) -0.009(6) 0.009(6)
C72 0.064(13) 0.105(19) 0.061(14) -0.011(12) -0.004(11) -0.003(12)

loop_
_atom_type_symbol
_atom_type_description
_atom_type_scat_dispersion_real
_atom_type_scat_dispersion_imag
_atom_type_scat_source
C C 0.0033 0.0016 'International Tables Vol C Tables 4.2.6.8 and 6.1.1.4'
H H 0.0000 0.0000 'International Tables Vol C Tables 4.2.6.8 and 6.1.1.4'
N N 0.0061 0.0033 'International Tables Vol C Tables 4.2.6.8 and 6.1.1.4'
S S 0.1246 0.1234 'International Tables Vol C Tables 4.2.6.8 and 6.1.1.4'
Cl Cl 0.1484 0.1585 'International Tables Vol C Tables 4.2.6.8 and 6.1.1.4'
Co Co 0.3494 0.9721 'International Tables Vol C Tables 4.2.6.8 and 6.1.1.4'
O O 0.0106 0.0060 'International Tables Vol C Tables 4.2.6.8 and 6.1.1.4'

loop_
_geom_angle_atom_site_label_1
_geom_angle_atom_site_label_2
_geom_angle_atom_site_label_3
_geom_angle
_geom_angle_site_symmetry_1
N17 Co1 N1 90.7(2) .
N17 Co1 N9 88.7(2) .
N1 Co1 N9 173.0(2) .
N17 Co1 N25 173.7(2) .
N1 Co1 N25 90.1(2) .
N9 Co1 N25 89.7(2) .
N17 Co1 N33 93.6(2) .
N1 Co1 N33 93.3(2) .
N9 Co1 N33 93.7(2) .
N25 Co1 N33 92.6(2) .
N17 Co1 Co2 86.66(16) .
N1 Co1 Co2 86.52(17) .
N9 Co1 Co2 86.49(16) .
N25 Co1 Co2 87.20(16) .
N33 Co1 Co2 179.69(17) .
N11 Co2 N27 89.8(2) .
N11 Co2 N3 176.9(2) .
N27 Co2 N3 89.7(2) .
N11 Co2 N19 89.9(2) .
N27 Co2 N19 176.5(2) .
N3 Co2 N19 90.5(2) .
N11 Co2 Co1 88.31(17) .
N27 Co2 Co1 88.22(16) .
N3 Co2 Co1 88.61(16) .
N19 Co2 Co1 88.25(16) .
N28 Co3 N13 90.6(2) .
N28 Co3 N21 170.0(2) .
N13 Co3 N21 80.8(2) .
N28 Co3 N4 78.9(2) .
N13 Co3 N4 168.69(19) .
N21 Co3 N4 110.1(2) .
N28 Co3 N12 79.20(19) .
N13 Co3 N12 58.24(19) .
N21 Co3 N12 91.78(19) .
N4 Co3 N12 122.58(19) .
N28 Co3 N5 114.04(19) .
N13 Co3 N5 124.8(2) .
N21 Co3 N5 75.4(2) .
N4 Co3 N5 57.75(19) .
N12 Co3 N5 165.38(19) .
N28 Co3 N29 58.31(19) .
N13 Co3 N29 78.74(19) .
N21 Co3 N29 124.16(19) .
N4 Co3 N29 92.13(19) .
N12 Co3 N29 118.71(19) .
N5 Co3 N29 75.10(19) .
N28 Co3 N20 123.22(19) .
N13 Co3 N20 115.50(19) .
N21 Co3 N20 57.43(19) .
N4 Co3 N20 74.26(19) .
N12 Co3 N20 75.04(19) .
N5 Co3 N20 91.85(19) .
N29 Co3 N20 164.9(2) .
N14 Co4 N30 90.4(2) .
N14 Co4 N22 90.5(2) .
N30 Co4 N22 177.1(2) .
N14 Co4 N6 177.3(2) .
N30 Co4 N6 90.3(2) .
N22 Co4 N6 88.7(2) .
N14 Co4 Co5 88.40(17) .
N30 Co4 Co5 87.68(16) .
N22 Co4 Co5 89.55(17) .
N6 Co4 Co5 88.97(17) .
N16 Co5 N8 173.6(2) .
N16 Co5 N24 90.2(2) .
N8 Co5 N24 90.9(2) .
N16 Co5 N32 90.5(2) .
N8 Co5 N32 87.7(2) .
N24 Co5 N32 173.3(2) .
N16 Co5 N34 91.8(2) .
N8 Co5 N34 94.4(2) .
N24 Co5 N34 92.9(2) .
N32 Co5 N34 93.7(2) .
N16 Co5 Co4 86.88(16) .
N8 Co5 Co4 86.90(16) .
N24 Co5 Co4 86.27(16) .
N32 Co5 Co4 87.16(16) .
N34 Co5 Co4 178.46(18) .
C1 N1 C4 117.1(6) .
C1 N1 Co1 122.1(5) .
C4 N1 Co1 120.8(4) .
C3 N2 C2 117.0(6) .
C4 N3 C5 122.2(6) .
C4 N3 Co2 117.5(5) .
C5 N3 Co2 119.8(4) .
C5 N4 C9 118.3(6) .
C5 N4 Co3 145.3(5) .
C9 N4 Co3 96.5(4) .
C12 N5 C9 119.5(6) .
C12 N5 Co3 146.5(5) .
C9 N5 Co3 94.0(4) .
C13 N6 C12 123.7(6) .
C13 N6 Co4 118.4(5) .
C12 N6 Co4 117.5(4) .
C14 N7 C15 115.5(7) .
C13 N8 C16 116.4(6) .
C13 N8 Co5 121.2(4) .
C16 N8 Co5 122.4(5) .
C17 N9 C20 116.9(6) .
C17 N9 Co1 122.5(5) .
C20 N9 Co1 120.5(5) .
C19 N10 C18 116.7(6) .
C20 N11 C21 123.6(6) .
C20 N11 Co2 117.8(5) .
C21 N11 Co2 118.5(4) .
C21 N12 C25 118.8(6) .
C21 N12 Co3 148.5(5) .
C25 N12 Co3 92.7(4) .
C28 N13 C25 118.3(6) .
C28 N13 Co3 143.6(5) .
C25 N13 Co3 98.0(4) .
C29 N14 C28 121.3(6) .
C29 N14 Co4 117.7(5) .
C28 N14 Co4 120.9(5) .
C30 N15 C31 115.7(7) .
C32 N16 C29 116.9(6) .
C32 N16 Co5 122.9(5) .
C29 N16 Co5 120.1(5) .
C33 N17 C36 117.1(6) .
C33 N17 Co1 122.1(5) .
C36 N17 Co1 120.8(5) .
C35 N18 C34 115.8(7) .
C36 N19 C37 125.0(6) .
C36 N19 Co2 119.0(4) .
C37 N19 Co2 115.6(5) .
C37 N20 C41 119.6(6) .
C37 N20 Co3 149.5(4) .
C41 N20 Co3 90.9(4) .
C44 N21 C41 119.9(6) .
C44 N21 Co3 141.1(5) .
C41 N21 Co3 99.0(4) .
C44 N22 C45 121.8(6) .
C44 N22 Co4 121.3(4) .
C45 N22 Co4 116.9(5) .
C46 N23 C47 116.7(7) .
C48 N24 C45 116.9(6) .
C48 N24 Co5 122.4(5) .
C45 N24 Co5 120.7(5) .
C49 N25 C52 117.8(6) .
C49 N25 Co1 123.2(5) .
C52 N25 Co1 119.0(5) .
C51 N26 C50 115.6(7) .
C52 N27 C53 121.4(6) .
C52 N27 Co2 117.2(4) .
C53 N27 Co2 121.4(4) .
C53 N28 C57 119.2(5) .
C53 N28 Co3 142.4(5) .
C57 N28 Co3 98.3(4) .
C60 N29 C57 119.6(6) .
C60 N29 Co3 148.9(4) .
C57 N29 Co3 91.4(4) .
C61 N30 C60 124.2(6) .
C61 N30 Co4 119.4(4) .
C60 N30 Co4 116.1(5) .
C62 N31 C63 116.0(7) .
C64 N32 C61 118.1(6) .
C64 N32 Co5 122.1(5) .
C61 N32 Co5 119.7(5) .
C65 N33 Co1 153.6(6) .
C66 N34 Co5 170.1(7) .
N1 C1 C2 121.4(7) .
N1 C1 H1A 119.3 .
C2 C1 H1A 119.3 .
N2 C2 C1 122.5(7) .
N2 C2 H2A 118.7 .
C1 C2 H2A 118.7 .
N2 C3 C4 123.5(7) .
N2 C3 H3A 118.2 .
C4 C3 H3A 118.2 .
N3 C4 N1 116.0(6) .
N3 C4 C3 125.3(6) .
N1 C4 C3 118.4(6) .
N4 C5 N3 114.8(6) .
N4 C5 C6 121.5(6) .
N3 C5 C6 123.5(6) .
C7 C6 C5 119.7(7) .
C7 C6 H6A 120.2 .
C5 C6 H6A 120.2 .
C6 C7 C8 120.4(7) .
C6 C7 H7A 119.8 .
C8 C7 H7A 119.8 .
C7 C8 C9 116.2(6) .
C7 C8 C10 128.3(7) .
C9 C8 C10 115.4(6) .
N5 C9 N4 111.8(6) .
N5 C9 C8 124.4(6) .
N4 C9 C8 123.8(6) .
C11 C10 C8 120.2(7) .
C11 C10 H10A 119.9 .
C8 C10 H10A 119.9 .
C10 C11 C12 119.8(7) .
C10 C11 H11A 120.1 .
C12 C11 H11A 120.1 .
N5 C12 N6 115.2(6) .
N5 C12 C11 120.7(6) .
N6 C12 C11 124.0(6) .
N8 C13 N6 116.0(6) .
N8 C13 C14 119.2(6) .
N6 C13 C14 124.5(7) .
N7 C14 C13 123.6(7) .
N7 C14 H14A 118.2 .
C13 C14 H14A 118.2 .
N7 C15 C16 122.7(7) .
N7 C15 H15A 118.7 .
C16 C15 H15A 118.7 .
C15 C16 N8 122.1(8) .
C15 C16 H16A 118.9 .
N8 C16 H16A 118.9 .
N9 C17 C18 122.1(7) .
N9 C17 H17A 118.9 .
C18 C17 H17A 118.9 .
N10 C18 C17 122.2(7) .
N10 C18 H18A 118.9 .
C17 C18 H18A 118.9 .
N10 C19 C20 123.3(7) .
N10 C19 H19A 118.3 .
C20 C19 H19A 118.3 .
N9 C20 N11 115.7(6) .
N9 C20 C19 118.7(6) .
N11 C20 C19 125.3(6) .
N12 C21 N11 114.0(6) .
N12 C21 C22 120.2(6) .
N11 C21 C22 125.6(6) .
C23 C22 C21 120.4(7) .
C23 C22 H22A 119.8 .
C21 C22 H22A 119.8 .
C22 C23 C24 119.4(8) .
C22 C23 H23A 120.3 .
C24 C23 H23A 120.3 .
C25 C24 C23 117.3(7) .
C25 C24 C26 115.8(7) .
C23 C24 C26 126.9(7) .
N13 C25 N12 111.0(6) .
N13 C25 C24 125.1(6) .
N12 C25 C24 123.8(6) .
C27 C26 C24 119.7(7) .
C27 C26 H26A 120.1 .
C24 C26 H26A 120.1 .
C26 C27 C28 119.8(7) .
C26 C27 H27A 120.1 .
C28 C27 H27A 120.1 .
N13 C28 N14 115.3(6) .
N13 C28 C27 121.1(6) .
N14 C28 C27 123.4(6) .
N14 C29 N16 116.2(6) .
N14 C29 C30 124.6(7) .
N16 C29 C30 118.8(7) .
N15 C30 C29 123.6(7) .
N15 C30 H30A 118.2 .
C29 C30 H30A 118.2 .
N15 C31 C32 122.6(8) .
N15 C31 H31A 118.7 .
C32 C31 H31A 118.7 .
N16 C32 C31 122.5(7) .
N16 C32 H32A 118.8 .
C31 C32 H32A 118.8 .
N17 C33 C34 122.2(7) .
N17 C33 H33A 118.9 .
C34 C33 H33A 118.9 .
N18 C34 C33 122.1(7) .
N18 C34 H34A 118.9 .
C33 C34 H34A 118.9 .
N18 C35 C36 125.3(7) .
N18 C35 H35A 117.4 .
C36 C35 H35A 117.4 .
N19 C36 N17 115.5(6) .
N19 C36 C35 127.0(6) .
N17 C36 C35 117.3(6) .
N20 C37 N19 114.6(6) .
N20 C37 C38 119.8(6) .
N19 C37 C38 125.4(6) .
C39 C38 C37 120.2(7) .
C39 C38 H38A 119.9 .
C37 C38 H38A 119.9 .
C38 C39 C40 120.7(7) .
C38 C39 H39A 119.7 .
C40 C39 H39A 119.7 .
C41 C40 C39 115.7(6) .
C41 C40 C42 115.8(7) .
C39 C40 C42 128.4(7) .
N20 C41 N21 112.5(6) .
N20 C41 C40 123.8(7) .
N21 C41 C40 123.7(6) .
C43 C42 C40 120.0(7) .
C43 C42 H42A 120.0 .
C40 C42 H42A 120.0 .
C42 C43 C44 121.5(6) .
C42 C43 H43A 119.3 .
C44 C43 H43A 119.3 .
N21 C44 N22 116.4(6) .
N21 C44 C43 119.0(6) .
N22 C44 C43 124.5(6) .
N24 C45 N22 116.8(6) .
N24 C45 C46 119.2(6) .
N22 C45 C46 123.9(6) .
N23 C46 C45 122.5(7) .
N23 C46 H46A 118.8 .
C45 C46 H46A 118.8 .
C48 C47 N23 122.3(8) .
C48 C47 H47A 118.9 .
N23 C47 H47A 118.9 .
C47 C48 N24 122.3(7) .
C47 C48 H48A 118.9 .
N24 C48 H48A 118.9 .
N25 C49 C50 121.5(8) .
N25 C49 H49A 119.3 .
C50 C49 H49A 119.3 .
N26 C50 C49 122.4(7) .
N26 C50 H50A 118.8 .
C49 C50 H50A 118.8 .
N26 C51 C52 125.2(7) .
N26 C51 H51A 117.4 .
C52 C51 H51A 117.4 .
N27 C52 N25 117.2(6) .
N27 C52 C51 124.9(7) .
N25 C52 C51 117.5(6) .
N28 C53 N27 116.6(6) .
N28 C53 C54 120.1(6) .
N27 C53 C54 123.1(6) .
C55 C54 C53 119.7(6) .
C55 C54 H54A 120.1 .
C53 C54 H54A 120.1 .
C54 C55 C56 119.8(6) .
C54 C55 H55A 120.1 .
C56 C55 H55A 120.1 .
C57 C56 C55 116.4(6) .
C57 C56 C58 116.4(6) .
C55 C56 C58 127.2(6) .
N28 C57 N29 111.9(5) .
N28 C57 C56 124.8(6) .
N29 C57 C56 123.4(6) .
C59 C58 C56 121.5(6) .
C59 C58 H58A 119.2 .
C56 C58 H58A 119.2 .
C58 C59 C60 118.4(7) .
C58 C59 H59A 120.8 .
C60 C59 H59A 120.8 .
N29 C60 N30 114.8(6) .
N29 C60 C59 120.7(6) .
N30 C60 C59 124.3(6) .
N30 C61 N32 115.6(6) .
N30 C61 C62 127.0(6) .
N32 C61 C62 117.1(6) .
N31 C62 C61 124.6(7) .
N31 C62 H62A 117.7 .
C61 C62 H62A 117.7 .
C64 C63 N31 121.8(7) .
C64 C63 H63A 119.1 .
N31 C63 H63A 119.1 .
C63 C64 N32 122.4(7) .
C63 C64 H64A 118.8 .
N32 C64 H64A 118.8 .
N33 C65 S1 178.7(7) .
N34 C66 S2 178.9(10) .
Cl1 C67 Cl2 113.8(6) .
Cl1 C67 H67A 108.8 .
Cl2 C67 H67A 108.8 .
Cl1 C67 H67B 108.8 .
Cl2 C67 H67B 108.8 .
H67A C67 H67B 107.7 .
Cl3 C68 Cl4 114.2(6) .
Cl3 C68 H68A 108.7 .
Cl4 C68 H68A 108.7 .
Cl3 C68 H68B 108.7 .
Cl4 C68 H68B 108.7 .
H68A C68 H68B 107.6 .
Cl6 C69 Cl5 115.8(9) .
Cl6 C69 H69A 108.3 .
Cl5 C69 H69A 108.3 .
Cl6 C69 H69B 108.3 .
Cl5 C69 H69B 108.3 .
H69A C69 H69B 107.4 .
C74 O2 C75 116(2) .
C74 C73 H73A 109.5 .
C74 C73 H73B 109.5 .
H73A C73 H73B 109.5 .
C74 C73 H73C 109.5 .
H73A C73 H73C 109.5 .
H73B C73 H73C 109.5 .
O2 C74 C73 115(3) .
O2 C74 H74A 108.5 .
C73 C74 H74A 108.6 .
O2 C74 H74B 108.5 .
C73 C74 H74B 108.5 .
H74A C74 H74B 107.5 .
O2 C75 C76 110(2) .
O2 C75 H75A 109.7 .
C76 C75 H75A 109.7 .
O2 C75 H75B 109.7 .
C76 C75 H75B 109.7 .
H75A C75 H75B 108.2 .
C75 C76 H76A 109.5 .
C75 C76 H76B 109.5 .
H76A C76 H76B 109.5 .
C75 C76 H76C 109.5 .
H76A C76 H76C 109.5 .
H76B C76 H76C 109.5 .
O1 O1 C71 110.6(9) 2_767
O1 C71 C72 103.8(10) .
O1 C71 H71A 111.0 .
C72 C71 H71A 111.0 .
O1 C71 H71B 111.0 .
C72 C71 H71B 111.0 .
H71A C71 H71B 109.0 .
O1 C71 H71C 109.5 .
C72 C71 H71C 5.6 .
H71A C71 H71C 108.1 .
H71B C71 H71C 108.2 .
O1 C71 H71D 109.5 .
C72 C71 H71D 112.3 .
H71A C71 H71D 1.7 .
H71B C71 H71D 109.2 .
H71C C71 H71D 109.5 .
O1 C71 H71E 109.5 .
C72 C71 H71E 112.1 .
H71A C71 H71E 109.3 .
H71B C71 H71E 1.6 .
H71C C71 H71E 109.5 .
H71D C71 H71E 109.5 .
C71 C72 H72A 109.5 .
C71 C72 H72B 109.5 .
H72A C72 H72B 109.5 .
C71 C72 H72C 109.5 .
H72A C72 H72C 109.5 .
H72B C72 H72C 109.5 .

loop_
_geom_bond_atom_site_label_1
_geom_bond_atom_site_label_2
_geom_bond_distance
_geom_bond_site_symmetry_2
Co1 N17 1.940(6) .
Co1 N1 1.947(6) .
Co1 N9 1.951(6) .
Co1 N25 1.957(6) .
Co1 N33 2.112(7) .
Co1 Co2 2.3293(12) .
Co2 N11 1.923(6) .
Co2 N27 1.927(5) .
Co2 N3 1.940(6) .
Co2 N19 1.942(6) .
Co3 N28 2.223(5) .
Co3 N13 2.226(6) .
Co3 N21 2.235(5) .
Co3 N4 2.294(6) .
Co3 N12 2.340(6) .
Co3 N5 2.352(6) .
Co3 N29 2.368(6) .
Co3 N20 2.425(6) .
Co4 N14 1.918(6) .
Co4 N30 1.927(5) .
Co4 N22 1.927(5) .
Co4 N6 1.928(6) .
Co4 Co5 2.3365(13) .
Co5 N16 1.950(6) .
Co5 N8 1.955(6) .
Co5 N24 1.958(6) .
Co5 N32 1.965(6) .
Co5 N34 2.100(6) .
S1 C65 1.659(10) .
S2 C66 1.648(10) .
N1 C1 1.354(9) .
N1 C4 1.367(9) .
N2 C3 1.308(9) .
N2 C2 1.326(10) .
N3 C4 1.352(8) .
N3 C5 1.385(9) .
N4 C5 1.323(9) .
N4 C9 1.357(8) .
N5 C12 1.329(9) .
N5 C9 1.353(8) .
N6 C13 1.362(8) .
N6 C12 1.368(9) .
N7 C14 1.335(9) .
N7 C15 1.346(11) .
N8 C13 1.359(9) .
N8 C16 1.369(9) .
N9 C17 1.358(9) .
N9 C20 1.358(9) .
N10 C19 1.318(9) .
N10 C18 1.336(9) .
N11 C20 1.362(9) .
N11 C21 1.368(9) .
N12 C21 1.347(9) .
N12 C25 1.354(9) .
N13 C28 1.342(9) .
N13 C25 1.345(9) .
N14 C29 1.358(9) .
N14 C28 1.386(9) .
N15 C30 1.315(10) .
N15 C31 1.355(10) .
N16 C32 1.341(9) .
N16 C29 1.365(9) .
N17 C33 1.354(9) .
N17 C36 1.372(8) .
N18 C35 1.301(10) .
N18 C34 1.351(10) .
N19 C36 1.342(9) .
N19 C37 1.382(8) .
N20 C37 1.333(9) .
N20 C41 1.343(8) .
N21 C44 1.330(8) .
N21 C41 1.358(9) .
N22 C44 1.361(9) .
N22 C45 1.376(9) .
N23 C46 1.311(10) .
N23 C47 1.361(10) .
N24 C48 1.348(9) .
N24 C45 1.360(9) .
N25 C49 1.344(9) .
N25 C52 1.361(9) .
N26 C51 1.294(9) .
N26 C50 1.353(10) .
N27 C52 1.359(9) .
N27 C53 1.375(8) .
N28 C53 1.325(8) .
N28 C57 1.344(8) .
N29 C60 1.329(9) .
N29 C57 1.359(8) .
N30 C61 1.352(9) .
N30 C60 1.368(8) .
N31 C62 1.323(9) .
N31 C63 1.363(10) .
N32 C64 1.357(9) .
N32 C61 1.368(8) .
N33 C65 1.090(10) .
N34 C66 1.081(10) .
C1 C2 1.383(10) .
C1 H1A 0.9500 .
C2 H2A 0.9500 .
C3 C4 1.426(10) .
C3 H3A 0.9500 .
C5 C6 1.418(10) .
C6 C7 1.362(10) .
C6 H6A 0.9500 .
C7 C8 1.393(10) .
C7 H7A 0.9500 .
C8 C9 1.410(10) .
C8 C10 1.436(10) .
C10 C11 1.364(10) .
C10 H10A 0.9500 .
C11 C12 1.439(10) .
C11 H11A 0.9500 .
C13 C14 1.413(10) .
C14 H14A 0.9500 .
C15 C16 1.361(11) .
C15 H15A 0.9500 .
C16 H16A 0.9500 .
C17 C18 1.358(10) .
C17 H17A 0.9500 .
C18 H18A 0.9500 .
C19 C20 1.415(10) .
C19 H19A 0.9500 .
C21 C22 1.437(10) .
C22 C23 1.353(11) .
C22 H22A 0.9500 .
C23 C24 1.420(10) .
C23 H23A 0.9500 .
C24 C25 1.390(10) .
C24 C26 1.437(10) .
C26 C27 1.359(10) .
C26 H26A 0.9500 .
C27 C28 1.425(10) .
C27 H27A 0.9500 .
C29 C30 1.426(10) .
C30 H30A 0.9500 .
C31 C32 1.363(11) .
C31 H31A 0.9500 .
C32 H32A 0.9500 .
C33 C34 1.356(11) .
C33 H33A 0.9500 .
C34 H34A 0.9500 .
C35 C36 1.409(10) .
C35 H35A 0.9500 .
C37 C38 1.432(10) .
C38 C39 1.344(10) .
C38 H38A 0.9500 .
C39 C40 1.411(10) .
C39 H39A 0.9500 .
C40 C41 1.409(9) .
C40 C42 1.418(10) .
C42 C43 1.344(10) .
C42 H42A 0.9500 .
C43 C44 1.437(10) .
C43 H43A 0.9500 .
C45 C46 1.419(10) .
C46 H46A 0.9500 .
C47 C48 1.341(11) .
C47 H47A 0.9500 .
C48 H48A 0.9500 .
C49 C50 1.374(11) .
C49 H49A 0.9500 .
C50 H50A 0.9500 .
C51 C52 1.423(10) .
C51 H51A 0.9500 .
C53 C54 1.445(9) .
C54 C55 1.373(10) .
C54 H54A 0.9500 .
C55 C56 1.406(9) .
C55 H55A 0.9500 .
C56 C57 1.397(9) .
C56 C58 1.408(10) .
C58 C59 1.357(9) .
C58 H58A 0.9500 .
C59 C60 1.449(9) .
C59 H59A 0.9500 .
C61 C62 1.417(10) .
C62 H62A 0.9500 .
C63 C64 1.349(10) .
C63 H63A 0.9500 .
C64 H64A 0.9500 .
C67 Cl1 1.697(8) .
C67 Cl2 1.733(8) .
C67 H67A 0.9900 .
C67 H67B 0.9900 .
C68 Cl3 1.706(9) .
C68 Cl4 1.710(9) .
C68 H68A 0.9900 .
C68 H68B 0.9900 .
C69 Cl6 1.675(10) .
C69 Cl5 1.695(10) .
C69 H69A 0.9900 .
C69 H69B 0.9900 .
O2 C74 1.377(10) .
O2 C75 1.403(10) .
C73 C74 1.484(10) .
C73 H73A 0.9800 .
C73 H73B 0.9800 .
C73 H73C 0.9800 .
C74 H74A 0.9900 .
C74 H74B 0.9900 .
C75 C76 1.498(10) .
C75 H75A 0.9900 .
C75 H75B 0.9900 .
C76 H76A 0.9800 .
C76 H76B 0.9800 .
C76 H76C 0.9800 .
O1 O1 1.383(9) 2_767
O1 C71 1.422(8) .
C71 C72 1.489(10) .
C71 H71A 0.9900 .
C71 H71B 0.9900 .
C71 H71C 0.9800 .
C71 H71D 0.9800 .
C71 H71E 0.9800 .
C72 H72A 0.9800 .
C72 H72B 0.9800 .
C72 H72C 0.9800 .
